data_7233804
loop_
_publ_author_name
'Weizhao Cai'
'Jiangang He'
'Wei Li'
'Andrzej Katrusiak'

_publ_section_title
;
 Anomalous compression of a weakly CH...O bonded nonlinear optical
 molecular crystal
;
_journal_name_full 'Journal of Materials Chemistry C'
_journal_page_first 6471
_journal_page_last 6476
_journal_paper_doi 10.1039/C4TC00654B
_journal_volume 2
_journal_year 2014
_chemical_formula_moiety 'C6 H6 N2 O3'
_chemical_formula_sum 'C6 H6 N2 O3'
_chemical_formula_weight 154.13
_chemical_name_common 3-methyl-4-nitropyridine-N-oxide
_space_group_IT_number 19
_space_group_name_Hall 'P 2ac 2ab'
_space_group_name_H-M_alt 'P 21 21 21'
_symmetry_cell_setting orthorhombic
_symmetry_space_group_name_Hall 'P 2ac 2ab'
_symmetry_space_group_name_H-M 'P 21 21 21'
_atom_sites_solution_hydrogens geom
_atom_sites_solution_primary direct
_atom_sites_solution_secondary difmap
_cell_angle_alpha 90.00
_cell_angle_beta 90.00
_cell_angle_gamma 90.00
_cell_formula_units_Z 4
_cell_length_a 21.1324(8)
_cell_length_b 6.1162(2)
_cell_length_c 5.1363(2)
_cell_measurement_temperature 195(2)
_cell_volume 663.87(4)
_computing_structure_refinement 'SHELXL-97 (Sheldrick, 1997)'
_computing_structure_solution 'SHELXS-97 (Sheldrick, 1990)'
_diffrn_ambient_temperature 195(2)
_diffrn_measured_fraction_theta_full 0.900
_diffrn_measured_fraction_theta_max 0.900
_diffrn_radiation_monochromator graphite
_diffrn_radiation_source 'fine-focus sealed tube'
_diffrn_radiation_type MoK\a
_diffrn_radiation_wavelength 0.71073
_diffrn_reflns_av_R_equivalents 0.0123
_diffrn_reflns_av_sigmaI/netI 0.0169
_diffrn_reflns_limit_h_max 22
_diffrn_reflns_limit_h_min -26
_diffrn_reflns_limit_k_max 8
_diffrn_reflns_limit_k_min -7
_diffrn_reflns_limit_l_max 3
_diffrn_reflns_limit_l_min -6
_diffrn_reflns_number 1866
_diffrn_reflns_theta_full 28.81
_diffrn_reflns_theta_max 28.81
_diffrn_reflns_theta_min 3.47
_exptl_absorpt_coefficient_mu 0.126
_exptl_absorpt_correction_T_max 0.9752
_exptl_absorpt_correction_T_min 0.9631
_exptl_absorpt_correction_type multi-scan
_exptl_absorpt_process_details '(CrysAlis Pro; Oxford Diffraction, 2010)'
_exptl_crystal_colour 'light yellow'
_exptl_crystal_density_diffrn 1.542
_exptl_crystal_density_method 'not measured'
_exptl_crystal_description block
_exptl_crystal_F_000 320
_exptl_crystal_size_max 0.30
_exptl_crystal_size_mid 0.30
_exptl_crystal_size_min 0.20
_refine_diff_density_max 0.178
_refine_diff_density_min -0.167
_refine_diff_density_rms 0.035
_refine_ls_abs_structure_details 'Flack H D (1983), Acta Cryst. A39, 876-881'
_refine_ls_abs_structure_Flack 0.0(5)
_refine_ls_extinction_coef 0.031(6)
_refine_ls_extinction_expression Fc^*^=kFc[1+0.001xFc^2^\l^3^/sin(2\q)]^-1/4^
_refine_ls_extinction_method SHELXL
_refine_ls_goodness_of_fit_ref 1.155
_refine_ls_hydrogen_treatment constr
_refine_ls_matrix_type full
_refine_ls_number_parameters 102
_refine_ls_number_reflns 939
_refine_ls_number_restraints 0
_refine_ls_restrained_S_all 1.155
_refine_ls_R_factor_all 0.0334
_refine_ls_R_factor_gt 0.0302
_refine_ls_shift/su_max 0.000
_refine_ls_shift/su_mean 0.000
_refine_ls_structure_factor_coef Fsqd
_refine_ls_weighting_details 'calc w=1/[\s^2^(Fo^2^)+(0.0400P)^2^+0.0933P] where P=(Fo^2^+2Fc^2^)/3'
_refine_ls_weighting_scheme calc
_refine_ls_wR_factor_gt 0.0790
_refine_ls_wR_factor_ref 0.0832
_reflns_number_gt 876
_reflns_number_total 939
_reflns_threshold_expression >2sigma(I)
_cod_data_source_file 1000017.cif
_cod_data_source_block PCOD1000017
_cod_depositor_comments
;
The following automatic conversions were performed:

data item '_symmetry_cell_setting' value 'Orthorhombic' was changed
to 'orthorhombic' in accordance with the built-in table derived from
the CIF Core dictionary named 'cif_core.dic' version 2.4.5 last
updated on 2014-11-21.

Automatic conversion script
Id: cif_fix_values 6909 2019-04-08 15:41:33Z antanas 
;
_cod_original_sg_symbol_Hall 'P 2ac 2ab '
_cod_original_sg_symbol_H-M ' P 21 21 21'
_cod_database_code 7233804

loop_
_symmetry_equiv_pos_as_xyz
'x, y, z'
'-x+1/2, -y, z+1/2'
'-x, y+1/2, -z+1/2'
'x+1/2, -y+1/2, -z'

loop_
_atom_site_label
_atom_site_type_symbol
_atom_site_fract_x
_atom_site_fract_y
_atom_site_fract_z
_atom_site_U_iso_or_equiv
_atom_site_adp_type
_atom_site_occupancy
_atom_site_symmetry_multiplicity
_atom_site_calc_flag
_atom_site_refinement_flags
_atom_site_disorder_assembly
_atom_site_disorder_group
N1 N 0.15366(7) 0.0503(2) 0.5009(3) 0.0280(3) Uani 1 1 d . . .
C1 C 0.17908(8) 0.1794(3) 0.3127(4) 0.0267(4) Uani 1 1 d . . .
H1 H 0.2159 0.1332 0.2303 0.032 Uiso 1 1 calc R . .
C2 C 0.15250(7) 0.3771(3) 0.2379(3) 0.0243(4) Uani 1 1 d . . .
C3 C 0.09676(7) 0.4367(3) 0.3670(3) 0.0235(4) Uani 1 1 d . . .
C4 C 0.07144(8) 0.3075(3) 0.5631(3) 0.0269(4) Uani 1 1 d . . .
H2 H 0.0350 0.3517 0.6496 0.032 Uiso 1 1 calc R . .
C5 C 0.10035(8) 0.1146(3) 0.6291(4) 0.0296(4) Uani 1 1 d . . .
H3 H 0.0836 0.0279 0.7609 0.035 Uiso 1 1 calc R . .
O1 O 0.18032(6) -0.1345(2) 0.5591(3) 0.0409(4) Uani 1 1 d . . .
C6 C 0.18732(8) 0.5086(3) 0.0373(3) 0.0310(4) Uani 1 1 d . . .
H4 H 0.2239 0.4290 -0.0199 0.046 Uiso 1 1 calc R . .
H5 H 0.2003 0.6453 0.1118 0.046 Uiso 1 1 calc R . .
H6 H 0.1600 0.5356 -0.1086 0.046 Uiso 1 1 calc R . .
N2 N 0.06273(7) 0.6379(3) 0.3041(3) 0.0293(4) Uani 1 1 d . . .
O2 O 0.07520(7) 0.7318(2) 0.1003(3) 0.0486(4) Uani 1 1 d . . .
O3 O 0.02236(6) 0.7026(2) 0.4567(3) 0.0403(4) Uani 1 1 d . . .

loop_
_atom_site_aniso_label
_atom_site_aniso_U_11
_atom_site_aniso_U_22
_atom_site_aniso_U_33
_atom_site_aniso_U_23
_atom_site_aniso_U_13
_atom_site_aniso_U_12
N1 0.0275(7) 0.0225(7) 0.0341(8) 0.0045(7) -0.0063(6) -0.0005(5)
C1 0.0234(8) 0.0265(8) 0.0303(8) 0.0004(8) 0.0003(7) 0.0005(7)
C2 0.0231(8) 0.0259(8) 0.0239(8) 0.0009(7) -0.0034(7) -0.0027(6)
C3 0.0231(7) 0.0224(7) 0.0250(8) 0.0006(7) -0.0044(7) 0.0000(6)
C4 0.0242(8) 0.0294(8) 0.0271(8) 0.0003(8) 0.0010(7) -0.0035(7)
C5 0.0295(8) 0.0298(9) 0.0295(9) 0.0071(8) -0.0010(7) -0.0062(7)
O1 0.0405(7) 0.0267(6) 0.0556(9) 0.0124(7) -0.0064(7) 0.0077(6)
C6 0.0294(8) 0.0342(9) 0.0293(8) 0.0077(8) 0.0044(7) -0.0014(7)
N2 0.0265(7) 0.0272(7) 0.0342(8) 0.0033(7) -0.0034(6) 0.0018(6)
O2 0.0441(8) 0.0505(9) 0.0511(9) 0.0273(8) 0.0046(7) 0.0138(7)
O3 0.0384(7) 0.0367(7) 0.0457(8) -0.0028(7) 0.0038(7) 0.0124(6)

loop_
_atom_type_symbol
_atom_type_description
_atom_type_scat_dispersion_real
_atom_type_scat_dispersion_imag
_atom_type_scat_source
C C 0.0033 0.0016 'International Tables Vol C Tables 4.2.6.8 and 6.1.1.4'
H H 0.0000 0.0000 'International Tables Vol C Tables 4.2.6.8 and 6.1.1.4'
N N 0.0061 0.0033 'International Tables Vol C Tables 4.2.6.8 and 6.1.1.4'
O O 0.0106 0.0060 'International Tables Vol C Tables 4.2.6.8 and 6.1.1.4'

loop_
_geom_angle_atom_site_label_1
_geom_angle_atom_site_label_2
_geom_angle_atom_site_label_3
_geom_angle
_geom_angle_site_symmetry_1
_geom_angle_site_symmetry_3
O1 N1 C1 119.89(15) . .
O1 N1 C5 119.93(15) . .
C1 N1 C5 120.18(14) . .
N1 C1 C2 122.90(16) . .
C1 C2 C3 115.87(16) . .
C1 C2 C6 117.30(15) . .
C3 C2 C6 126.78(15) . .
C4 C3 C2 121.35(15) . .
C4 C3 N2 116.77(15) . .
C2 C3 N2 121.88(15) . .
C5 C4 C3 119.84(16) . .
N1 C5 C4 119.82(16) . .
O2 N2 O3 123.13(16) . .
O2 N2 C3 118.62(16) . .
O3 N2 C3 118.25(14) . .

loop_
_geom_bond_atom_site_label_1
_geom_bond_atom_site_label_2
_geom_bond_distance
_geom_bond_site_symmetry_2
N1 O1 1.2980(18) .
N1 C1 1.359(2) .
N1 C5 1.363(2) .
C1 C2 1.388(2) .
C2 C3 1.400(2) .
C2 C6 1.500(2) .
C3 C4 1.387(2) .
C3 N2 1.462(2) .
C4 C5 1.371(2) .
N2 O2 1.222(2) .
N2 O3 1.2244(19) .

loop_
_geom_torsion_atom_site_label_1
_geom_torsion_atom_site_label_2
_geom_torsion_atom_site_label_3
_geom_torsion_atom_site_label_4
_geom_torsion
_geom_torsion_site_symmetry_1
_geom_torsion_site_symmetry_2
_geom_torsion_site_symmetry_3
_geom_torsion_site_symmetry_4
O1 N1 C1 C2 178.96(15) . . . .
C5 N1 C1 C2 -1.2(3) . . . .
N1 C1 C2 C3 -0.7(2) . . . .
N1 C1 C2 C6 176.92(15) . . . .
C1 C2 C3 C4 2.0(2) . . . .
C6 C2 C3 C4 -175.27(16) . . . .
C1 C2 C3 N2 -178.51(15) . . . .
C6 C2 C3 N2 4.2(3) . . . .
C2 C3 C4 C5 -1.6(3) . . . .
N2 C3 C4 C5 178.90(14) . . . .
O1 N1 C5 C4 -178.48(15) . . . .
C1 N1 C5 C4 1.7(3) . . . .
C3 C4 C5 N1 -0.3(3) . . . .
C4 C3 N2 O2 -164.81(16) . . . .
C2 C3 N2 O2 15.7(2) . . . .
C4 C3 N2 O3 14.1(2) . . . .
C2 C3 N2 O3 -165.35(16) . . . .
